data_4116673
loop_
_publ_author_name
'Peter B. Hitchcock'
'Julian M. Keates'
'Gerard A. Lawless'

_publ_section_title
;
 Mercurycyclopentadienyl Derivatives Are Not Always Fluxional
;
_journal_name_full 'Journal of the American Chemical Society'
_journal_page_first 599
_journal_page_last 600
_journal_paper_doi 10.1021/ja972093z
_journal_volume 120
_journal_year 1998
_chemical_formula_sum 'C30 H54 Hg Si2'
_chemical_formula_weight 671.50
_chemical_name_systematic
;

 ?

;
_space_group_IT_number 2
_symmetry_cell_setting triclinic
_symmetry_space_group_name_Hall '-P 1'
_symmetry_space_group_name_H-M 'P -1'
_atom_sites_solution_hydrogens geom
_atom_sites_solution_primary direct
_atom_sites_solution_secondary difmap
_audit_creation_method SHELXL
_cell_angle_alpha 80.72(4)
_cell_angle_beta 76.59(3)
_cell_angle_gamma 76.23(5)
_cell_formula_units_Z 1
_cell_length_a 8.744(4)
_cell_length_b 8.769(6)
_cell_length_c 11.136(4)
_cell_measurement_temperature 173(2)
_cell_volume 801.6(7)
_computing_structure_refinement 'SHELXL-93 (Sheldrick, 1993)'
_computing_structure_solution 'SHELXS-86 (Sheldrick, 1990)'
_diffrn_ambient_temperature 173(2)
_diffrn_radiation_monochromator graphite
_diffrn_radiation_source 'fine-focus sealed tube'
_diffrn_radiation_type MoK\a
_diffrn_radiation_wavelength 0.71073
_diffrn_reflns_av_R_equivalents 0.0000
_diffrn_reflns_av_sigmaI/netI 0.0382
_diffrn_reflns_limit_h_max 10
_diffrn_reflns_limit_h_min 0
_diffrn_reflns_limit_k_max 10
_diffrn_reflns_limit_k_min -9
_diffrn_reflns_limit_l_max 13
_diffrn_reflns_limit_l_min -12
_diffrn_reflns_number 2827
_diffrn_reflns_theta_max 25.00
_diffrn_reflns_theta_min 2.41
_exptl_absorpt_coefficient_mu 4.890
_exptl_crystal_density_diffrn 1.391
_exptl_crystal_F_000 342
_exptl_crystal_size_max 0.30
_exptl_crystal_size_mid 0.20
_exptl_crystal_size_min 0.08
_refine_diff_density_max 0.853
_refine_diff_density_min -1.297
_refine_diff_density_rms 0.100
_refine_ls_extinction_method none
_refine_ls_goodness_of_fit_all 1.018
_refine_ls_goodness_of_fit_obs 1.018
_refine_ls_matrix_type full
_refine_ls_number_parameters 160
_refine_ls_number_reflns 2827
_refine_ls_number_restraints 0
_refine_ls_restrained_S_all 1.018
_refine_ls_restrained_S_obs 1.018
_refine_ls_R_factor_all 0.0218
_refine_ls_R_factor_obs 0.0218
_refine_ls_shift/esd_max -0.002
_refine_ls_shift/esd_mean 0.000
_refine_ls_structure_factor_coef Fsqd
_refine_ls_weighting_details 'w=1/[\s^2^(Fo^2^)+(0.0343P)^2^+0.0000P] where P=(Fo^2^+2Fc^2^)/3'
_refine_ls_weighting_scheme calc
_refine_ls_wR_factor_all 0.0554
_refine_ls_wR_factor_obs 0.0554
_reflns_number_observed 2827
_reflns_number_total 2827
_reflns_observed_criterion >2sigma(I)
_cod_data_source_file ja972093z_1.cif
_cod_data_source_block C30H54HgSi2
_cod_depositor_comments
;
The following automatic conversions were performed:

'_refine_ls_weighting_scheme' value 'calc
w=1/[\s^2^(Fo^2^)+(0.0343P)^2^+0.0000P] where P=(Fo^2^+2Fc^2^)/3' was
changed to 'calc'. New tag '_refine_ls_weighting_details' was
created. The value of the new tag was set to
'w=1/[\s^2^(Fo^2^)+(0.0343P)^2^+0.0000P] where P=(Fo^2^+2Fc^2^)/3'.

Automatic conversion script
Id: cif_fix_values 3143 2015-03-26 13:38:13Z robertas 
;
_cod_database_code 4116673

loop_
_symmetry_equiv_pos_as_xyz
'x, y, z'
'-x, -y, -z'

loop_
_atom_site_aniso_label
_atom_site_aniso_U_11
_atom_site_aniso_U_22
_atom_site_aniso_U_33
_atom_site_aniso_U_23
_atom_site_aniso_U_13
_atom_site_aniso_U_12
Hg 0.02215(10) 0.02682(11) 0.01998(11) -0.00248(7) -0.00112(7) -0.00149(7)
Si 0.0240(4) 0.0241(4) 0.0222(4) -0.0011(3) -0.0041(3) -0.0015(3)
C1 0.024(2) 0.025(2) 0.019(2) 0.0001(12) -0.0042(12) -0.0061(12)
C2 0.028(2) 0.023(2) 0.028(2) -0.0028(13) -0.0014(14) -0.0036(13)
C3 0.033(2) 0.026(2) 0.028(2) 0.0039(14) -0.0040(14) -0.0038(14)
C4 0.025(2) 0.034(2) 0.027(2) -0.0030(14) -0.0062(14) -0.0018(14)
C5 0.0201(15) 0.029(2) 0.030(2) -0.0032(14) -0.0014(13) -0.0048(13)
C6 0.044(2) 0.031(2) 0.047(2) 0.000(2) -0.013(2) -0.017(2)
C7 0.054(3) 0.038(2) 0.050(3) 0.014(2) -0.017(2) -0.008(2)
C8 0.041(2) 0.053(2) 0.049(3) 0.003(2) -0.022(2) -0.007(2)
C9 0.031(2) 0.043(2) 0.043(2) 0.000(2) -0.007(2) -0.017(2)
C10 0.035(2) 0.048(2) 0.042(2) -0.010(2) -0.017(2) 0.000(2)
C11 0.047(2) 0.036(2) 0.039(2) 0.013(2) -0.006(2) -0.004(2)
C12 0.031(2) 0.033(2) 0.030(2) -0.0072(15) -0.0044(15) 0.0012(14)
C13 0.054(2) 0.040(2) 0.039(2) -0.015(2) -0.012(2) -0.005(2)
C14 0.043(2) 0.063(3) 0.034(2) -0.011(2) 0.009(2) -0.016(2)
C15 0.050(3) 0.058(3) 0.051(3) -0.022(2) -0.015(2) 0.024(2)

loop_
_atom_site_label
_atom_site_type_symbol
_atom_site_fract_x
_atom_site_fract_y
_atom_site_fract_z
_atom_site_U_iso_or_equiv
_atom_site_thermal_displace_type
_atom_site_occupancy
_atom_site_calc_flag
_atom_site_refinement_flags
Hg Hg 0.0000 0.0000 0.0000 0.02415(8) Uani 1 d S
Si Si 0.29101(11) -0.24446(10) -0.14485(8) 0.0243(2) Uani 1 d .
C1 C 0.1240(4) -0.0722(4) -0.1775(3) 0.0231(6) Uani 1 d .
C2 C 0.1590(4) 0.0803(4) -0.2467(3) 0.0274(7) Uani 1 d .
C3 C 0.0536(4) 0.1392(4) -0.3226(3) 0.0303(7) Uani 1 d .
C4 C -0.0544(4) 0.0329(4) -0.3093(3) 0.0296(7) Uani 1 d .
C5 C -0.0147(4) -0.0934(4) -0.2257(3) 0.0270(7) Uani 1 d .
C6 C 0.2892(5) 0.1563(4) -0.2304(4) 0.0388(9) Uani 1 d .
H6A H 0.3942(6) 0.0983(23) -0.2703(25) 0.058 Uiso 1 calc R
H6B H 0.2862(24) 0.1539(33) -0.1416(4) 0.058 Uiso 1 calc R
H6C H 0.2719(22) 0.2661(12) -0.2687(26) 0.058 Uiso 1 calc R
C7 C 0.0419(6) 0.2921(5) -0.4078(4) 0.0486(10) Uani 1 d .
H7A H -0.0612(19) 0.3630(16) -0.3801(19) 0.073 Uiso 1 calc R
H7B H 0.0494(42) 0.2703(7) -0.4928(7) 0.073 Uiso 1 calc R
H7C H 0.1300(25) 0.3423(21) -0.4058(25) 0.073 Uiso 1 calc R
C8 C -0.1908(5) 0.0649(5) -0.3775(4) 0.0467(10) Uani 1 d .
H8A H -0.1478(6) 0.0718(41) -0.4672(4) 0.070 Uiso 1 calc R
H8B H -0.2638(23) 0.1650(21) -0.3567(25) 0.070 Uiso 1 calc R
H8C H -0.2496(26) -0.0211(21) -0.3528(25) 0.070 Uiso 1 calc R
C9 C -0.0992(4) -0.2298(5) -0.1853(4) 0.0379(8) Uani 1 d .
H9A H -0.1131(33) -0.2557(24) -0.0951(5) 0.057 Uiso 1 calc R
H9B H -0.0347(18) -0.3219(12) -0.2263(22) 0.057 Uiso 1 calc R
H9C H -0.2048(16) -0.2004(14) -0.2085(26) 0.057 Uiso 1 calc R
C10 C 0.4277(5) -0.1836(5) -0.0623(4) 0.0412(9) Uani 1 d .
H10A H 0.4858(30) -0.1085(30) -0.1184(11) 0.062 Uiso 1 calc R
H10B H 0.5049(26) -0.2770(7) -0.0365(27) 0.062 Uiso 1 calc R
H10C H 0.3637(6) -0.1334(35) 0.0110(17) 0.062 Uiso 1 calc R
C11 C 0.2082(5) -0.4051(5) -0.0359(4) 0.0441(9) Uani 1 d .
H11A H 0.2966(6) -0.4839(21) -0.0078(24) 0.066 Uiso 1 calc R
H11B H 0.1510(34) -0.4557(26) -0.0788(10) 0.066 Uiso 1 calc R
H11C H 0.1337(31) -0.3598(8) 0.0360(15) 0.066 Uiso 1 calc R
C12 C 0.4114(4) -0.3280(4) -0.2936(3) 0.0322(7) Uani 1 d .
C13 C 0.3004(5) -0.3880(5) -0.3557(4) 0.0434(9) Uani 1 d .
H13A H 0.2567(33) -0.4727(28) -0.2999(14) 0.065 Uiso 1 calc R
H13B H 0.3619(11) -0.4286(37) -0.4336(16) 0.065 Uiso 1 calc R
H13C H 0.2120(23) -0.3008(11) -0.3732(29) 0.065 Uiso 1 calc R
C14 C 0.4825(5) -0.2014(6) -0.3856(4) 0.0477(10) Uani 1 d .
H14A H 0.5576(31) -0.1645(29) -0.3496(14) 0.072 Uiso 1 calc R
H14B H 0.3959(7) -0.1124(18) -0.4032(25) 0.072 Uiso 1 calc R
H14C H 0.5398(35) -0.2462(13) -0.4628(12) 0.072 Uiso 1 calc R
C15 C 0.5475(6) -0.4667(6) -0.2640(5) 0.0567(12) Uani 1 d .
H15A H 0.6193(28) -0.4293(11) -0.2250(34) 0.085 Uiso 1 calc R
H15B H 0.6085(31) -0.5100(31) -0.3410(6) 0.085 Uiso 1 calc R
H15C H 0.5014(6) -0.5492(21) -0.2070(30) 0.085 Uiso 1 calc R

loop_
_atom_type_symbol
_atom_type_description
_atom_type_scat_dispersion_real
_atom_type_scat_dispersion_imag
_atom_type_scat_source
C C 0.0033 0.0016 'International Tables Vol C Tables 4.2.6.8 and 6.1.1.4'
H H 0.0000 0.0000 'International Tables Vol C Tables 4.2.6.8 and 6.1.1.4'
Si Si 0.0817 0.0704 'International Tables Vol C Tables 4.2.6.8 and 6.1.1.4'
Hg Hg -2.3894 9.2266 'International Tables Vol C Tables 4.2.6.8 and 6.1.1.4'

loop_
_geom_angle_atom_site_label_1
_geom_angle_atom_site_label_2
_geom_angle_atom_site_label_3
_geom_angle
_geom_angle_site_symmetry_3
C1 Hg C1 180.0 2
C11 Si C10 105.1(2) .
C11 Si C1 110.8(2) .
C10 Si C1 110.6(2) .
C11 Si C12 109.0(2) .
C10 Si C12 109.9(2) .
C1 Si C12 111.2(2) .
C5 C1 C2 103.5(3) .
C5 C1 Si 121.5(2) .
C2 C1 Si 121.3(2) .
C5 C1 Hg 99.6(2) .
C2 C1 Hg 101.4(2) .
Si C1 Hg 105.5(2) .
C3 C2 C1 109.2(3) .
C3 C2 C6 126.2(3) .
C1 C2 C6 124.6(3) .
C2 C3 C4 109.3(3) .
C2 C3 C7 127.6(3) .
C4 C3 C7 123.1(3) .
C5 C4 C3 109.5(3) .
C5 C4 C8 127.1(3) .
C3 C4 C8 123.4(3) .
C4 C5 C1 108.5(3) .
C4 C5 C9 125.8(3) .
C1 C5 C9 125.6(3) .
C14 C12 C13 107.8(3) .
C14 C12 C15 109.6(4) .
C13 C12 C15 109.0(3) .
C14 C12 Si 111.1(3) .
C13 C12 Si 109.5(3) .
C15 C12 Si 109.9(3) .

loop_
_geom_bond_atom_site_label_1
_geom_bond_atom_site_label_2
_geom_bond_distance
_geom_bond_site_symmetry_2
Hg C1 2.136(3) .
Hg C1 2.136(3) 2
Si C11 1.873(4) .
Si C10 1.879(4) .
Si C1 1.889(4) .
Si C12 1.899(4) .
C1 C5 1.495(4) .
C1 C2 1.493(5) .
C2 C3 1.351(5) .
C2 C6 1.506(5) .
C3 C4 1.446(5) .
C3 C7 1.509(5) .
C4 C5 1.360(5) .
C4 C8 1.506(5) .
C5 C9 1.507(5) .
C12 C14 1.528(6) .
C12 C13 1.539(5) .
C12 C15 1.539(5) .
